data_7205625
loop_
_publ_author_name
'Urbanczyk-Lipkowska, Zofia'
'Kalicki, Przemyslaw'
'Gawinkowski, Sylwester'
'Waluk, Jacek'
'Yokoyama, Masashi'
'Tanaka, Koichi'

_publ_section_title
;
 1,4-Bis(1,3-dioxo-2-indenylidene)cyclohexane: polymorphism, gas phase
 oxidation and enol form mediated radical formation in the solid state
;
_journal_issue 9
_journal_name_full CrystEngComm
_journal_page_first 3170
_journal_paper_doi 10.1039/c0ce00509f
_journal_volume 13
_journal_year 2011
_chemical_formula_sum 'C24 H16 O4'
_chemical_formula_weight 368.37
_chemical_name_common 'orange polymorph'
_chemical_name_systematic
;
?
;
_space_group_IT_number 2
_symmetry_cell_setting triclinic
_symmetry_space_group_name_Hall '-P 1'
_symmetry_space_group_name_H-M 'P -1'
_atom_sites_solution_hydrogens geom
_atom_sites_solution_primary direct
_atom_sites_solution_secondary difmap
_audit_creation_method SHELXL-97
_cell_angle_alpha 92.228(2)
_cell_angle_beta 97.055(2)
_cell_angle_gamma 119.4050(10)
_cell_formula_units_Z 2
_cell_length_a 7.9787(2)
_cell_length_b 8.0272(2)
_cell_length_c 15.4271(5)
_cell_measurement_reflns_used 4544
_cell_measurement_temperature 296(2)
_cell_measurement_theta_max 0.00
_cell_measurement_theta_min 0.00
_cell_volume 848.61(4)
_computing_cell_refinement 'Bruker SAINT'
_computing_data_collection 'Bruker APEX2'
_computing_data_reduction 'Bruker SAINT'
_computing_molecular_graphics 'Bruker SHELXTL'
_computing_publication_material 'Bruker SHELXTL'
_computing_structure_refinement 'SHELXL-97 (Sheldrick, 2008)'
_computing_structure_solution 'SHELXS-97 (Sheldrick, 2008)'
_diffrn_ambient_temperature 296(2)
_diffrn_measured_fraction_theta_full 0.977
_diffrn_measured_fraction_theta_max 0.977
_diffrn_measurement_device_type 'Bruker APEX-II CCD'
_diffrn_measurement_method '\f and \w scans'
_diffrn_radiation_monochromator graphite
_diffrn_radiation_source 'fine-focus sealed tube'
_diffrn_radiation_type CuK\a
_diffrn_radiation_wavelength 1.54178
_diffrn_reflns_av_R_equivalents 0.0323
_diffrn_reflns_av_sigmaI/netI 0.0281
_diffrn_reflns_limit_h_max 9
_diffrn_reflns_limit_h_min -9
_diffrn_reflns_limit_k_max 9
_diffrn_reflns_limit_k_min -9
_diffrn_reflns_limit_l_max 18
_diffrn_reflns_limit_l_min -18
_diffrn_reflns_number 9547
_diffrn_reflns_theta_full 65.05
_diffrn_reflns_theta_max 65.05
_diffrn_reflns_theta_min 2.91
_exptl_absorpt_coefficient_mu 0.798
_exptl_absorpt_correction_T_max 0.9104
_exptl_absorpt_correction_T_min 0.8316
_exptl_absorpt_correction_type numerical
_exptl_absorpt_process_details SADABS
_exptl_crystal_density_diffrn 1.442
_exptl_crystal_density_method 'not measured'
_exptl_crystal_F_000 384
_exptl_crystal_size_max 0.24
_exptl_crystal_size_mid 0.22
_exptl_crystal_size_min 0.12
_refine_diff_density_max 0.173
_refine_diff_density_min -0.129
_refine_diff_density_rms 0.034
_refine_ls_extinction_coef 0.0036(5)
_refine_ls_extinction_expression Fc^*^=kFc[1+0.001xFc^2^\l^3^/sin(2\q)]^-1/4^
_refine_ls_extinction_method SHELXL
_refine_ls_goodness_of_fit_ref 1.060
_refine_ls_hydrogen_treatment constr
_refine_ls_matrix_type full
_refine_ls_number_parameters 254
_refine_ls_number_reflns 2832
_refine_ls_number_restraints 0
_refine_ls_restrained_S_all 1.060
_refine_ls_R_factor_all 0.0405
_refine_ls_R_factor_gt 0.0345
_refine_ls_shift/su_max 0.000
_refine_ls_shift/su_mean 0.000
_refine_ls_structure_factor_coef Fsqd
_refine_ls_weighting_details 'calc w=1/[\s^2^(Fo^2^)+(0.0435P)^2^+0.2295P] where P=(Fo^2^+2Fc^2^)/3'
_refine_ls_weighting_scheme calc
_refine_ls_wR_factor_gt 0.0885
_refine_ls_wR_factor_ref 0.0977
_reflns_number_gt 2472
_reflns_number_total 2832
_reflns_threshold_expression >2sigma(I)
_cod_data_source_file c0ce00509f.txt
_cod_data_source_block tana1_orange_0ma
_cod_depositor_comments
;
The following automatic conversions were performed:
'_symmetry_cell_setting' value 'Triclinic' changed to 'triclinic'
according to '/home/saulius/struct/CIF-dictionaries/cif_core.dic'
dictionary named 'cif_core.dic' version 2.4.1 from 2010-06-29.

Automatic conversion script
Id: cif_fix_enum 1555 2011-01-17 13:19:09Z saulius 
;
_cod_original_sg_symbol_H-M P-1
_cod_database_code 7205625

loop_
_symmetry_equiv_pos_as_xyz
'x, y, z'
'-x, -y, -z'

loop_
_atom_site_label
_atom_site_type_symbol
_atom_site_fract_x
_atom_site_fract_y
_atom_site_fract_z
_atom_site_U_iso_or_equiv
_atom_site_adp_type
_atom_site_occupancy
_atom_site_symmetry_multiplicity
_atom_site_calc_flag
_atom_site_refinement_flags
_atom_site_disorder_assembly
_atom_site_disorder_group
C1 C 0.9212(2) 0.2773(2) 0.19585(10) 0.0352(3) Uani 1 1 d . . .
C2 C 1.0131(2) 0.4044(2) 0.28187(9) 0.0371(4) Uani 1 1 d . . .
H2A H 0.9279 0.4509 0.2974 0.045 Uiso 1 1 calc R . .
H2B H 1.1352 0.5153 0.2742 0.045 Uiso 1 1 calc R . .
C3 C 1.0530(2) 0.3049(2) 0.35813(10) 0.0404(4) Uani 1 1 d . . .
H3A H 1.1693 0.2978 0.3530 0.049 Uiso 1 1 calc R . .
H3B H 1.0772 0.3815 0.4133 0.049 Uiso 1 1 calc R . .
C4 C 0.8863(2) 0.1066(2) 0.35932(10) 0.0353(3) Uani 1 1 d . . .
C5 C 0.8080(2) -0.0159(2) 0.27225(10) 0.0417(4) Uani 1 1 d . . .
H5A H 0.6702 -0.0586 0.2574 0.050 Uiso 1 1 calc R . .
H5B H 0.8207 -0.1294 0.2777 0.050 Uiso 1 1 calc R . .
C6 C 0.9104(3) 0.0865(2) 0.19751(10) 0.0431(4) Uani 1 1 d . . .
H6A H 1.0411 0.1047 0.2052 0.052 Uiso 1 1 calc R . .
H6B H 0.8397 0.0079 0.1419 0.052 Uiso 1 1 calc R . .
C7 C 0.8541(2) 0.3320(2) 0.12394(10) 0.0352(3) Uani 1 1 d . . .
C8 C 0.7655(2) 0.2227(2) 0.03459(10) 0.0356(3) Uani 1 1 d . . .
C9 C 0.7203(2) 0.3480(2) -0.02078(9) 0.0341(3) Uani 1 1 d . . .
C10 C 0.6345(2) 0.3115(2) -0.10784(10) 0.0423(4) Uani 1 1 d . . .
H10A H 0.5970 0.1958 -0.1409 0.051 Uiso 1 1 calc R . .
C11 C 0.6060(2) 0.4520(2) -0.14462(11) 0.0460(4) Uani 1 1 d . . .
H11A H 0.5474 0.4303 -0.2030 0.055 Uiso 1 1 calc R . .
C12 C 0.6640(2) 0.6251(2) -0.09500(10) 0.0448(4) Uani 1 1 d . . .
H12 H 0.6433 0.7175 -0.1209 0.054 Uiso 1 1 calc R . .
C13 C 0.7515(2) 0.6630(2) -0.00854(10) 0.0411(4) Uani 1 1 d . . .
H13 H 0.7920 0.7799 0.0241 0.049 Uiso 1 1 calc R . .
C14 C 0.7773(2) 0.5206(2) 0.02820(9) 0.0344(3) Uani 1 1 d . . .
C15 C 0.8606(2) 0.5199(2) 0.11952(10) 0.0375(4) Uani 1 1 d . . .
C16 C 0.8080(2) 0.0387(2) 0.43193(10) 0.0352(3) Uani 1 1 d . . .
C17 C 0.6363(2) -0.1548(2) 0.43449(10) 0.0372(4) Uani 1 1 d . . .
C18 C 0.5993(2) -0.1665(2) 0.52685(10) 0.0366(3) Uani 1 1 d . . .
C19 C 0.4606(2) -0.3186(2) 0.56349(11) 0.0451(4) Uani 1 1 d . . .
H19 H 0.3710 -0.4336 0.5292 0.054 Uiso 1 1 calc R . .
C20 C 0.4593(3) -0.2945(3) 0.65246(12) 0.0501(4) Uani 1 1 d . . .
H20 H 0.3690 -0.3955 0.6788 0.060 Uiso 1 1 calc R . .
C21 C 0.5914(3) -0.1210(3) 0.70311(11) 0.0499(4) Uani 1 1 d . . .
H21 H 0.5859 -0.1069 0.7626 0.060 Uiso 1 1 calc R . .
C22 C 0.7309(3) 0.0310(2) 0.66686(10) 0.0442(4) Uani 1 1 d . . .
H22 H 0.8195 0.1466 0.7010 0.053 Uiso 1 1 calc R . .
C23 C 0.7339(2) 0.0051(2) 0.57787(10) 0.0363(3) Uani 1 1 d . . .
C24 C 0.8711(2) 0.1393(2) 0.52309(10) 0.0373(4) Uani 1 1 d . . .
O1 O 0.73525(18) 0.06413(16) 0.00825(7) 0.0520(3) Uani 1 1 d . . .
O2 O 0.9200(2) 0.65035(17) 0.17830(8) 0.0591(4) Uani 1 1 d . . .
O3 O 0.53957(18) -0.28164(16) 0.37390(7) 0.0536(3) Uani 1 1 d . . .
O4 O 1.00937(19) 0.29776(16) 0.55076(8) 0.0572(4) Uani 1 1 d . . .

loop_
_atom_site_aniso_label
_atom_site_aniso_U_11
_atom_site_aniso_U_22
_atom_site_aniso_U_33
_atom_site_aniso_U_23
_atom_site_aniso_U_13
_atom_site_aniso_U_12
C1 0.0379(8) 0.0338(8) 0.0363(8) 0.0037(6) 0.0066(6) 0.0196(7)
C2 0.0405(8) 0.0355(8) 0.0352(8) 0.0048(6) 0.0045(6) 0.0194(7)
C3 0.0384(8) 0.0362(9) 0.0380(8) 0.0055(7) -0.0002(7) 0.0134(7)
C4 0.0372(8) 0.0321(8) 0.0361(8) 0.0023(6) -0.0021(6) 0.0188(7)
C5 0.0523(9) 0.0356(9) 0.0363(8) 0.0014(7) 0.0016(7) 0.0226(8)
C6 0.0606(10) 0.0427(9) 0.0358(8) 0.0038(7) 0.0060(7) 0.0337(8)
C7 0.0390(8) 0.0306(8) 0.0361(8) 0.0001(6) 0.0016(6) 0.0186(7)
C8 0.0378(8) 0.0292(8) 0.0387(8) 0.0001(6) 0.0038(6) 0.0168(6)
C9 0.0339(7) 0.0318(8) 0.0347(8) -0.0001(6) 0.0020(6) 0.0161(6)
C10 0.0454(9) 0.0404(9) 0.0362(8) -0.0033(7) -0.0005(7) 0.0200(7)
C11 0.0471(9) 0.0528(10) 0.0357(8) 0.0054(7) -0.0002(7) 0.0247(8)
C12 0.0495(9) 0.0472(10) 0.0437(9) 0.0152(8) 0.0070(7) 0.0282(8)
C13 0.0499(9) 0.0355(8) 0.0424(9) 0.0043(7) 0.0059(7) 0.0251(8)
C14 0.0356(8) 0.0331(8) 0.0353(8) 0.0018(6) 0.0039(6) 0.0183(6)
C15 0.0436(8) 0.0342(8) 0.0344(8) -0.0020(7) -0.0007(6) 0.0213(7)
C16 0.0376(8) 0.0285(8) 0.0352(8) 0.0024(6) -0.0014(6) 0.0149(7)
C17 0.0396(8) 0.0290(8) 0.0376(8) 0.0005(6) -0.0029(7) 0.0153(7)
C18 0.0338(8) 0.0324(8) 0.0418(8) 0.0052(6) 0.0004(6) 0.0164(7)
C19 0.0353(8) 0.0383(9) 0.0556(10) 0.0080(8) 0.0032(7) 0.0146(7)
C20 0.0451(9) 0.0527(11) 0.0605(11) 0.0223(9) 0.0183(8) 0.0272(9)
C21 0.0616(11) 0.0606(12) 0.0443(9) 0.0158(8) 0.0162(8) 0.0409(10)
C22 0.0554(10) 0.0411(9) 0.0394(9) 0.0027(7) 0.0014(7) 0.0280(8)
C23 0.0398(8) 0.0327(8) 0.0367(8) 0.0043(6) 0.0007(6) 0.0195(7)
C24 0.0407(8) 0.0285(8) 0.0361(8) 0.0013(6) -0.0023(6) 0.0142(7)
O1 0.0714(8) 0.0357(7) 0.0488(7) -0.0060(5) -0.0057(6) 0.0310(6)
O2 0.0929(10) 0.0449(7) 0.0427(7) -0.0118(6) -0.0139(6) 0.0434(7)
O3 0.0582(7) 0.0347(6) 0.0436(7) -0.0048(5) -0.0045(6) 0.0082(6)
O4 0.0619(8) 0.0354(7) 0.0421(7) -0.0032(5) -0.0008(6) 0.0025(6)

loop_
_atom_type_symbol
_atom_type_description
_atom_type_scat_dispersion_real
_atom_type_scat_dispersion_imag
_atom_type_scat_source
C C 0.0181 0.0091 'International Tables Vol C Tables 4.2.6.8 and 6.1.1.4'
H H 0.0000 0.0000 'International Tables Vol C Tables 4.2.6.8 and 6.1.1.4'
O O 0.0492 0.0322 'International Tables Vol C Tables 4.2.6.8 and 6.1.1.4'

loop_
_geom_angle_atom_site_label_1
_geom_angle_atom_site_label_2
_geom_angle_atom_site_label_3
_geom_angle
_geom_angle_site_symmetry_1
_geom_angle_site_symmetry_3
_geom_angle_publ_flag
C7 C1 C6 123.49(14) . . ?
C7 C1 C2 122.67(13) . . ?
C6 C1 C2 113.84(12) . . ?
C1 C2 C3 114.18(12) . . ?
C1 C2 H2A 108.7 . . ?
C3 C2 H2A 108.7 . . ?
C1 C2 H2B 108.7 . . ?
C3 C2 H2B 108.7 . . ?
H2A C2 H2B 107.6 . . ?
C4 C3 C2 112.08(12) . . ?
C4 C3 H3A 109.2 . . ?
C2 C3 H3A 109.2 . . ?
C4 C3 H3B 109.2 . . ?
C2 C3 H3B 109.2 . . ?
H3A C3 H3B 107.9 . . ?
C16 C4 C3 123.99(14) . . ?
C16 C4 C5 121.20(14) . . ?
C3 C4 C5 114.81(13) . . ?
C4 C5 C6 113.81(13) . . ?
C4 C5 H5A 108.8 . . ?
C6 C5 H5A 108.8 . . ?
C4 C5 H5B 108.8 . . ?
C6 C5 H5B 108.8 . . ?
H5A C5 H5B 107.7 . . ?
C1 C6 C5 110.45(12) . . ?
C1 C6 H6A 109.6 . . ?
C5 C6 H6A 109.6 . . ?
C1 C6 H6B 109.6 . . ?
C5 C6 H6B 109.6 . . ?
H6A C6 H6B 108.1 . . ?
C1 C7 C15 125.28(13) . . ?
C1 C7 C8 128.00(13) . . ?
C15 C7 C8 106.70(12) . . ?
O1 C8 C9 124.36(14) . . ?
O1 C8 C7 129.05(14) . . ?
C9 C8 C7 106.58(12) . . ?
C10 C9 C14 120.93(14) . . ?
C10 C9 C8 129.14(14) . . ?
C14 C9 C8 109.93(12) . . ?
C9 C10 C11 118.14(15) . . ?
C9 C10 H10A 120.9 . . ?
C11 C10 H10A 120.9 . . ?
C10 C11 C12 120.53(15) . . ?
C10 C11 H11A 119.7 . . ?
C12 C11 H11A 119.7 . . ?
C13 C12 C11 121.55(15) . . ?
C13 C12 H12 119.2 . . ?
C11 C12 H12 119.2 . . ?
C12 C13 C14 117.59(15) . . ?
C12 C13 H13 121.2 . . ?
C14 C13 H13 121.2 . . ?
C9 C14 C13 121.25(14) . . ?
C9 C14 C15 109.72(13) . . ?
C13 C14 C15 129.03(14) . . ?
O2 C15 C14 124.98(14) . . ?
O2 C15 C7 127.96(14) . . ?
C14 C15 C7 107.06(12) . . ?
C4 C16 C17 125.30(14) . . ?
C4 C16 C24 127.84(14) . . ?
C17 C16 C24 106.86(12) . . ?
O3 C17 C18 124.94(14) . . ?
O3 C17 C16 128.12(14) . . ?
C18 C17 C16 106.93(12) . . ?
C19 C18 C23 121.14(15) . . ?
C19 C18 C17 129.25(14) . . ?
C23 C18 C17 109.58(13) . . ?
C20 C19 C18 118.06(16) . . ?
C20 C19 H19 121.0 . . ?
C18 C19 H19 121.0 . . ?
C19 C20 C21 120.71(16) . . ?
C19 C20 H20 119.6 . . ?
C21 C20 H20 119.6 . . ?
C22 C21 C20 121.41(16) . . ?
C22 C21 H21 119.3 . . ?
C20 C21 H21 119.3 . . ?
C21 C22 C23 117.66(16) . . ?
C21 C22 H22 121.2 . . ?
C23 C22 H22 121.2 . . ?
C22 C23 C18 120.98(15) . . ?
C22 C23 C24 129.08(14) . . ?
C18 C23 C24 109.93(13) . . ?
O4 C24 C23 124.71(14) . . ?
O4 C24 C16 128.59(14) . . ?
C23 C24 C16 106.68(12) . . ?

loop_
_geom_bond_atom_site_label_1
_geom_bond_atom_site_label_2
_geom_bond_distance
_geom_bond_site_symmetry_2
_geom_bond_publ_flag
C1 C7 1.354(2) . ?
C1 C6 1.493(2) . ?
C1 C2 1.504(2) . ?
C2 C3 1.534(2) . ?
C2 H2A 0.9700 . ?
C2 H2B 0.9700 . ?
C3 C4 1.494(2) . ?
C3 H3A 0.9700 . ?
C3 H3B 0.9700 . ?
C4 C16 1.352(2) . ?
C4 C5 1.500(2) . ?
C5 C6 1.523(2) . ?
C5 H5A 0.9700 . ?
C5 H5B 0.9700 . ?
C6 H6A 0.9700 . ?
C6 H6B 0.9700 . ?
C7 C15 1.488(2) . ?
C7 C8 1.492(2) . ?
C8 O1 1.2158(18) . ?
C8 C9 1.489(2) . ?
C9 C10 1.380(2) . ?
C9 C14 1.383(2) . ?
C10 C11 1.384(2) . ?
C10 H10A 0.9300 . ?
C11 C12 1.389(2) . ?
C11 H11A 0.9300 . ?
C12 C13 1.375(2) . ?
C12 H12 0.9300 . ?
C13 C14 1.387(2) . ?
C13 H13 0.9300 . ?
C14 C15 1.484(2) . ?
C15 O2 1.2151(18) . ?
C16 C17 1.490(2) . ?
C16 C24 1.491(2) . ?
C17 O3 1.2180(18) . ?
C17 C18 1.487(2) . ?
C18 C19 1.384(2) . ?
C18 C23 1.388(2) . ?
C19 C20 1.381(2) . ?
C19 H19 0.9300 . ?
C20 C21 1.390(3) . ?
C20 H20 0.9300 . ?
C21 C22 1.383(2) . ?
C21 H21 0.9300 . ?
C22 C23 1.385(2) . ?
C22 H22 0.9300 . ?
C23 C24 1.488(2) . ?
C24 O4 1.2170(18) . ?

loop_
_geom_torsion_atom_site_label_1
_geom_torsion_atom_site_label_2
_geom_torsion_atom_site_label_3
_geom_torsion_atom_site_label_4
_geom_torsion
_geom_torsion_site_symmetry_1
_geom_torsion_site_symmetry_2
_geom_torsion_site_symmetry_3
_geom_torsion_site_symmetry_4
_geom_torsion_publ_flag
C7 C1 C2 C3 171.89(14) . . . . ?
C6 C1 C2 C3 -7.85(19) . . . . ?
C1 C2 C3 C4 -43.18(18) . . . . ?
C2 C3 C4 C16 -131.95(15) . . . . ?
C2 C3 C4 C5 47.73(18) . . . . ?
C16 C4 C5 C6 178.33(14) . . . . ?
C3 C4 C5 C6 -1.37(19) . . . . ?
C7 C1 C6 C5 -125.51(16) . . . . ?
C2 C1 C6 C5 54.23(18) . . . . ?
C4 C5 C6 C1 -49.79(18) . . . . ?
C6 C1 C7 C15 179.57(14) . . . . ?
C2 C1 C7 C15 -0.2(2) . . . . ?
C6 C1 C7 C8 -2.1(3) . . . . ?
C2 C1 C7 C8 178.17(14) . . . . ?
C1 C7 C8 O1 0.2(3) . . . . ?
C15 C7 C8 O1 178.74(16) . . . . ?
C1 C7 C8 C9 -178.89(15) . . . . ?
C15 C7 C8 C9 -0.32(16) . . . . ?
O1 C8 C9 C10 2.0(3) . . . . ?
C7 C8 C9 C10 -178.91(15) . . . . ?
O1 C8 C9 C14 -178.29(15) . . . . ?
C7 C8 C9 C14 0.83(16) . . . . ?
C14 C9 C10 C11 -0.4(2) . . . . ?
C8 C9 C10 C11 179.30(15) . . . . ?
C9 C10 C11 C12 0.6(2) . . . . ?
C10 C11 C12 C13 0.2(3) . . . . ?
C11 C12 C13 C14 -1.0(2) . . . . ?
C10 C9 C14 C13 -0.5(2) . . . . ?
C8 C9 C14 C13 179.77(13) . . . . ?
C10 C9 C14 C15 178.76(14) . . . . ?
C8 C9 C14 C15 -1.00(17) . . . . ?
C12 C13 C14 C9 1.2(2) . . . . ?
C12 C13 C14 C15 -177.90(15) . . . . ?
C9 C14 C15 O2 -178.58(16) . . . . ?
C13 C14 C15 O2 0.6(3) . . . . ?
C9 C14 C15 C7 0.78(17) . . . . ?
C13 C14 C15 C7 179.93(15) . . . . ?
C1 C7 C15 O2 -2.3(3) . . . . ?
C8 C7 C15 O2 179.09(16) . . . . ?
C1 C7 C15 C14 178.37(14) . . . . ?
C8 C7 C15 C14 -0.25(16) . . . . ?
C3 C4 C16 C17 177.05(13) . . . . ?
C5 C4 C16 C17 -2.6(2) . . . . ?
C3 C4 C16 C24 -1.9(2) . . . . ?
C5 C4 C16 C24 178.40(14) . . . . ?
C4 C16 C17 O3 0.1(3) . . . . ?
C24 C16 C17 O3 179.22(15) . . . . ?
C4 C16 C17 C18 -179.01(14) . . . . ?
C24 C16 C17 C18 0.15(15) . . . . ?
O3 C17 C18 C19 3.3(3) . . . . ?
C16 C17 C18 C19 -177.63(15) . . . . ?
O3 C17 C18 C23 -178.38(15) . . . . ?
C16 C17 C18 C23 0.73(16) . . . . ?
C23 C18 C19 C20 0.3(2) . . . . ?
C17 C18 C19 C20 178.45(15) . . . . ?
C18 C19 C20 C21 1.2(2) . . . . ?
C19 C20 C21 C22 -1.5(2) . . . . ?
C20 C21 C22 C23 0.4(2) . . . . ?
C21 C22 C23 C18 1.1(2) . . . . ?
C21 C22 C23 C24 -177.23(15) . . . . ?
C19 C18 C23 C22 -1.4(2) . . . . ?
C17 C18 C23 C22 -179.91(13) . . . . ?
C19 C18 C23 C24 177.19(13) . . . . ?
C17 C18 C23 C24 -1.32(16) . . . . ?
C22 C23 C24 O4 1.5(3) . . . . ?
C18 C23 C24 O4 -176.96(15) . . . . ?
C22 C23 C24 C16 179.83(15) . . . . ?
C18 C23 C24 C16 1.39(16) . . . . ?
C4 C16 C24 O4 -3.5(3) . . . . ?
C17 C16 C24 O4 177.37(16) . . . . ?
C4 C16 C24 C23 178.23(14) . . . . ?
C17 C16 C24 C23 -0.90(16) . . . . ?

loop_
_cod_related_entry_id
_cod_related_entry_database
_cod_related_entry_code
1 ChemSpider 26666950
